data_4304080
loop_
_publ_author_name
'Yan Z. Voloshin'
'Oleg A. Varzatskii'
'Alexander S. Belov'
'Zoya A. Starikova'
'Kyrill Y. Suponitsky'
'Valentin V. Novikov'
'Yurii N. Bubnov'

_publ_section_title
;
Interaction of Dichloride Iron(II) Clathrochelate with
Dimercaptomaleodinitrile: Synthesis of the Precursor
Monoribbed-Functionalized Phthalocyaninoclathrochelates and the Unexpected
Formation of a New Thiophene-Containing Heterocyclic System in the Ribbed
Chelate Fragment of the Clathrochelate Framework
;
_journal_name_full 'Inorganic Chemistry'
_journal_page_first 2155
_journal_page_last 2161
_journal_paper_doi 10.1021/ic701452g
_journal_volume 47
_journal_year 2008
_chemical_formula_moiety 'C34 H20 B2 F2 Fe N8 O6 S2, 2.5(C6 H6)'
_chemical_formula_sum 'C49 H35 B2 F2 Fe N8 O6 S2'
_chemical_formula_weight 1011.44
_chemical_name_systematic
; 
 ? 
;
_space_group_IT_number 2
_symmetry_cell_setting triclinic
_symmetry_space_group_name_Hall '-P 1'
_symmetry_space_group_name_H-M 'P -1'
_atom_sites_solution_hydrogens geom
_atom_sites_solution_primary direct
_atom_sites_solution_secondary difmap
_audit_creation_method SHELXL-97
_cell_angle_alpha 89.197(6)
_cell_angle_beta 76.916(5)
_cell_angle_gamma 69.042(4)
_cell_formula_units_Z 4
_cell_length_a 11.876(2)
_cell_length_b 16.576(3)
_cell_length_c 26.185(5)
_cell_measurement_reflns_used 831
_cell_measurement_temperature 120(2)
_cell_measurement_theta_max 19.52
_cell_measurement_theta_min 2.63
_cell_volume 4676.0(15)
_computing_cell_refinement 'SAINTPlus (Bruker, 1998a)'
_computing_data_collection 'SMART (Bruker, 1998b)'
_computing_data_reduction 'SAINTPlus (Bruker, 1998a)'
_computing_molecular_graphics 'SHELXTL ver. 5.1 (Sheldrick, 1998b)'
_computing_publication_material 'SHELXTL ver. 5.1 (Sheldrick, 1998b)'
_computing_structure_refinement 'SHELXTL ver. 5.1 (Sheldrick, 1998b)'
_computing_structure_solution 'SHELXTL ver. 5.1 (Sheldrick, 1998b)'
_diffrn_ambient_temperature 120(2)
_diffrn_measured_fraction_theta_full 0.981
_diffrn_measured_fraction_theta_max 0.981
_diffrn_measurement_device_type 'Bruker SMART 1000 CCD area detector'
_diffrn_measurement_method 'phi and omega scans'
_diffrn_radiation_monochromator graphite
_diffrn_radiation_source 'fine-focus sealed tube'
_diffrn_radiation_type MoK\a
_diffrn_radiation_wavelength 0.71073
_diffrn_reflns_av_R_equivalents 0.0716
_diffrn_reflns_av_sigmaI/netI 0.2596
_diffrn_reflns_limit_h_max 14
_diffrn_reflns_limit_h_min -14
_diffrn_reflns_limit_k_max 20
_diffrn_reflns_limit_k_min -17
_diffrn_reflns_limit_l_max 30
_diffrn_reflns_limit_l_min -32
_diffrn_reflns_number 28224
_diffrn_reflns_theta_full 26.00
_diffrn_reflns_theta_max 26.00
_diffrn_reflns_theta_min 1.32
_exptl_absorpt_coefficient_mu 0.480
_exptl_absorpt_correction_T_max 0.976
_exptl_absorpt_correction_T_min 0.813
_exptl_absorpt_correction_type multi-scan
_exptl_absorpt_process_details 'SADABS (Sheldrick, 1998a)'
_exptl_crystal_colour red
_exptl_crystal_density_diffrn 1.437
_exptl_crystal_density_method 'not measured'
_exptl_crystal_description plate
_exptl_crystal_F_000 2076
_exptl_crystal_size_max 0.25
_exptl_crystal_size_mid 0.20
_exptl_crystal_size_min 0.05
_refine_diff_density_max 0.459
_refine_diff_density_min -0.383
_refine_diff_density_rms 0.076
_refine_ls_extinction_method none
_refine_ls_goodness_of_fit_ref 0.961
_refine_ls_hydrogen_treatment constr
_refine_ls_matrix_type full
_refine_ls_number_parameters 1105
_refine_ls_number_reflns 18049
_refine_ls_number_restraints 0
_refine_ls_restrained_S_all 0.961
_refine_ls_R_factor_all 0.2067
_refine_ls_R_factor_gt 0.0712
_refine_ls_shift/su_max 0.001
_refine_ls_shift/su_mean 0.000
_refine_ls_structure_factor_coef Fsqd
_refine_ls_weighting_details 'calc w=1/[\s^2^(Fo^2^)+(0.0007P)^2^] where P=(Fo^2^+2Fc^2^)/3'
_refine_ls_weighting_scheme calc
_refine_ls_wR_factor_gt 0.0851
_refine_ls_wR_factor_ref 0.0996
_reflns_number_gt 5827
_reflns_number_total 18049
_reflns_threshold_expression I>2\s(I)
_cod_data_source_file ic701452g_si_002_1.cif
_cod_data_source_block comp1
_cod_depositor_comments
;
The following automatic conversions were performed:
'_symmetry_cell_setting' value 'Triclinic' changed to 'triclinic'
according to '/home/saulius/struct/CIF-dictionaries/cif_core.dic'
dictionary named 'cif_core.dic' version 2.4.1 from 2010-06-29.

Automatic conversion script
Id: cif_fix_enum 1527 2010-12-29 10:47:43Z saulius 
;
_cod_original_cell_volume 4676.1(16)
_cod_database_code 4304080

loop_
_symmetry_equiv_pos_as_xyz
'x, y, z'
'-x, -y, -z'

loop_
_atom_site_label
_atom_site_type_symbol
_atom_site_fract_x
_atom_site_fract_y
_atom_site_fract_z
_atom_site_U_iso_or_equiv
_atom_site_adp_type
_atom_site_occupancy
_atom_site_symmetry_multiplicity
_atom_site_calc_flag
_atom_site_refinement_flags
_atom_site_disorder_assembly
_atom_site_disorder_group
Fe1 Fe 0.50514(7) 0.40583(5) -0.70623(3) 0.0375(2) Uani 1 1 d . . .
Fe1A Fe 0.20457(7) 0.09403(5) -0.79387(3) 0.0382(2) Uani 1 1 d . . .
S1 S 0.78326(15) 0.49159(11) -0.81120(7) 0.0574(5) Uani 1 1 d . . .
S2 S 0.70135(15) 0.34115(10) -0.87344(6) 0.0528(5) Uani 1 1 d . . .
S1A S 0.46338(15) 0.00872(11) -0.68869(7) 0.0582(5) Uani 1 1 d . . .
S2A S 0.16938(15) 0.15842(10) -0.62655(6) 0.0553(5) Uani 1 1 d . . .
F1 F 0.5663(3) 0.61541(19) -0.63464(12) 0.0489(9) Uani 1 1 d . . .
F2 F 0.4417(3) 0.19789(19) -0.77823(11) 0.0433(9) Uani 1 1 d . . .
F1A F 0.5468(3) -0.11502(19) -0.86530(12) 0.0481(9) Uani 1 1 d . . .
F2A F -0.1394(3) 0.30279(19) -0.72190(11) 0.0460(9) Uani 1 1 d . . .
B1 B 0.5459(7) 0.5507(5) -0.6561(3) 0.0378(19) Uani 1 1 d . . .
B2 B 0.4605(7) 0.2627(5) -0.7551(3) 0.042(2) Uani 1 1 d . . .
B1A B 0.4392(6) -0.0484(4) -0.8435(3) 0.0325(18) Uani 1 1 d . . .
B2A B -0.0303(6) 0.2363(5) -0.7449(3) 0.0358(18) Uani 1 1 d . . .
O1 O 0.6445(3) 0.5179(2) -0.70600(15) 0.0420(11) Uani 1 1 d . . .
O2 O 0.5058(3) 0.3130(2) -0.79835(13) 0.0424(10) Uani 1 1 d . . .
O3 O 0.4213(3) 0.5851(2) -0.66782(14) 0.0406(10) Uani 1 1 d . . .
O4 O 0.3454(3) 0.3163(2) -0.71961(14) 0.0378(10) Uani 1 1 d . . .
O5 O 0.5560(3) 0.4808(2) -0.62007(14) 0.0389(10) Uani 1 1 d . . .
O6 O 0.5604(3) 0.2240(2) -0.72696(14) 0.0403(11) Uani 1 1 d . . .
O1A O 0.4565(3) -0.0180(2) -0.79367(14) 0.0405(11) Uani 1 1 d . . .
O2A O 0.0209(3) 0.1865(2) -0.70153(14) 0.0425(11) Uani 1 1 d . . .
O3A O 0.3378(3) -0.0846(2) -0.83280(14) 0.0437(11) Uani 1 1 d . . .
O4A O -0.0582(3) 0.1841(2) -0.78043(14) 0.0406(10) Uani 1 1 d . . .
O5A O 0.4168(3) 0.0186(2) -0.88031(14) 0.0396(10) Uani 1 1 d . . .
O6A O 0.0583(3) 0.2756(2) -0.77330(14) 0.0397(10) Uani 1 1 d . . .
N1 N 0.6232(4) 0.4568(3) -0.73357(19) 0.0408(13) Uani 1 1 d . . .
N2 N 0.5441(4) 0.3721(3) -0.77864(18) 0.0392(13) Uani 1 1 d . . .
N3 N 0.3892(4) 0.5197(3) -0.68291(17) 0.0360(13) Uani 1 1 d . . .
N4 N 0.3520(4) 0.3901(3) -0.70011(17) 0.0372(13) Uani 1 1 d . . .
N5 N 0.5535(4) 0.4073(3) -0.64110(17) 0.0376(13) Uani 1 1 d . . .
N6 N 0.5734(4) 0.2853(3) -0.69695(19) 0.0371(13) Uani 1 1 d . . .
N7 N 0.8604(6) 0.5899(4) -0.9321(2) 0.086(2) Uani 1 1 d . . .
N8 N 0.7664(7) 0.4221(4) -1.0008(3) 0.119(3) Uani 1 1 d . . .
N1A N 0.3475(4) 0.0421(3) -0.76695(18) 0.0390(13) Uani 1 1 d . . .
N2A N 0.1368(4) 0.1276(3) -0.72132(18) 0.0404(13) Uani 1 1 d . . .
N3A N 0.2247(4) -0.0186(3) -0.81640(18) 0.0390(13) Uani 1 1 d . . .
N4A N 0.0422(4) 0.1097(3) -0.80063(17) 0.0372(13) Uani 1 1 d . . .
N5A N 0.3191(4) 0.0931(3) -0.85802(17) 0.0367(13) Uani 1 1 d . . .
N6A N 0.1617(4) 0.2142(3) -0.80294(18) 0.0373(13) Uani 1 1 d . . .
N15 N 0.5158(6) -0.0898(4) -0.5676(2) 0.087(2) Uani 1 1 d . . .
N16 N 0.1856(7) 0.0793(4) -0.5000(2) 0.112(3) Uani 1 1 d . . .
C1 C 0.6779(5) 0.4432(4) -0.7836(2) 0.0369(15) Uani 1 1 d . . .
C2 C 0.6361(5) 0.3878(3) -0.8089(2) 0.0399(16) Uani 1 1 d . . .
C3 C 0.2693(5) 0.5317(4) -0.6694(2) 0.0367(16) Uani 1 1 d . . .
C4 C 0.2484(5) 0.4548(4) -0.6833(2) 0.0308(15) Uani 1 1 d . . .
C5 C 0.6141(5) 0.3338(4) -0.6239(2) 0.0339(15) Uani 1 1 d . . .
C6 C 0.6181(5) 0.2589(4) -0.6547(2) 0.0366(15) Uani 1 1 d . . .
C7 C 0.7549(6) 0.4198(4) -0.9004(3) 0.059(2) Uani 1 1 d . . .
C8 C 0.7639(7) 0.4216(5) -0.9554(3) 0.079(2) Uani 1 1 d . . .
C9 C 0.7856(6) 0.4794(4) -0.8766(3) 0.059(2) Uani 1 1 d . . .
C10 C 0.8286(6) 0.5398(5) -0.9076(3) 0.061(2) Uani 1 1 d . . .
C11 C 0.1688(3) 0.6079(3) -0.63938(16) 0.0365(16) Uani 1 1 d G . .
C12 C 0.0857(4) 0.5978(2) -0.59526(17) 0.0519(18) Uani 1 1 d G . .
H12A H 0.0962 0.5417 -0.5834 0.062 Uiso 1 1 calc R . .
C13 C -0.0125(3) 0.6697(3) -0.56850(13) 0.061(2) Uani 1 1 d G . .
H13A H -0.0693 0.6628 -0.5383 0.073 Uiso 1 1 calc R . .
C14 C -0.0278(3) 0.7518(3) -0.58585(19) 0.067(2) Uani 1 1 d G . .
H14A H -0.0950 0.8009 -0.5676 0.080 Uiso 1 1 calc R . .
C15 C 0.0552(5) 0.7619(2) -0.6300(2) 0.061(2) Uani 1 1 d G . .
H15A H 0.0448 0.8180 -0.6418 0.073 Uiso 1 1 calc R . .
C16 C 0.1535(4) 0.6900(3) -0.65673(14) 0.0520(18) Uani 1 1 d G . .
H16A H 0.2102 0.6969 -0.6869 0.062 Uiso 1 1 calc R . .
C17 C 0.1247(3) 0.4516(3) -0.67778(15) 0.0351(15) Uani 1 1 d G . .
C18 C 0.0978(3) 0.3840(2) -0.65266(14) 0.0478(18) Uani 1 1 d G . .
H18A H 0.1610 0.3385 -0.6417 0.057 Uiso 1 1 calc R . .
C19 C -0.0217(4) 0.3830(2) -0.64362(14) 0.0537(19) Uani 1 1 d G . .
H19A H -0.0401 0.3368 -0.6264 0.064 Uiso 1 1 calc R . .
C20 C -0.1141(3) 0.4497(3) -0.65970(16) 0.061(2) Uani 1 1 d G . .
H20A H -0.1957 0.4490 -0.6535 0.073 Uiso 1 1 calc R . .
C21 C -0.0872(3) 0.5173(2) -0.68483(15) 0.0479(18) Uani 1 1 d G . .
H21A H -0.1504 0.5628 -0.6958 0.057 Uiso 1 1 calc R . .
C22 C 0.0322(4) 0.5183(2) -0.69387(14) 0.0461(17) Uani 1 1 d G . .
H22A H 0.0506 0.5645 -0.7110 0.055 Uiso 1 1 calc R . .
C23 C 0.6697(4) 0.3259(3) -0.57855(13) 0.0325(15) Uani 1 1 d G . .
C24 C 0.6013(3) 0.3764(2) -0.53216(17) 0.0415(16) Uani 1 1 d G . .
H24A H 0.5209 0.4181 -0.5306 0.050 Uiso 1 1 calc R . .
C25 C 0.6507(4) 0.3660(2) -0.48811(13) 0.0517(18) Uani 1 1 d G . .
H25A H 0.6040 0.4006 -0.4564 0.062 Uiso 1 1 calc R . .
C26 C 0.7684(4) 0.3050(3) -0.49046(14) 0.0475(17) Uani 1 1 d G . .
H26A H 0.8022 0.2979 -0.4604 0.057 Uiso 1 1 calc R . .
C27 C 0.8368(3) 0.2545(2) -0.53684(19) 0.0560(19) Uani 1 1 d G . .
H27A H 0.9172 0.2128 -0.5384 0.067 Uiso 1 1 calc R . .
C28 C 0.7874(3) 0.2649(2) -0.58089(14) 0.0416(17) Uani 1 1 d G . .
H28A H 0.8341 0.2303 -0.6126 0.050 Uiso 1 1 calc R . .
C29 C 0.6607(3) 0.1693(2) -0.64089(17) 0.0367(15) Uani 1 1 d G . .
C30 C 0.7339(3) 0.1024(3) -0.67904(12) 0.0446(17) Uani 1 1 d G . .
H30A H 0.7585 0.1150 -0.7144 0.054 Uiso 1 1 calc R . .
C31 C 0.7711(3) 0.0171(3) -0.66543(17) 0.0540(19) Uani 1 1 d G . .
H31A H 0.8211 -0.0286 -0.6915 0.065 Uiso 1 1 calc R . .
C32 C 0.7351(4) -0.0013(2) -0.6137(2) 0.070(2) Uani 1 1 d G . .
H32A H 0.7605 -0.0596 -0.6044 0.084 Uiso 1 1 calc R . .
C33 C 0.6619(4) 0.0656(3) -0.57552(13) 0.061(2) Uani 1 1 d G . .
H33A H 0.6373 0.0530 -0.5401 0.073 Uiso 1 1 calc R . .
C34 C 0.6247(3) 0.1509(3) -0.58913(15) 0.0506(18) Uani 1 1 d G . .
H34A H 0.5747 0.1967 -0.5631 0.061 Uiso 1 1 calc R . .
C1A C 0.3365(5) 0.0560(4) -0.7176(2) 0.0440(17) Uani 1 1 d . . .
C2A C 0.2136(5) 0.1124(3) -0.6911(2) 0.0380(16) Uani 1 1 d . . .
C3A C 0.1324(6) -0.0322(4) -0.8312(2) 0.0397(16) Uani 1 1 d . . .
C4A C 0.0198(5) 0.0447(4) -0.8163(2) 0.0321(15) Uani 1 1 d . . .
C5A C 0.3251(5) 0.1655(4) -0.8766(2) 0.0312(15) Uani 1 1 d . . .
C6A C 0.2219(5) 0.2410(4) -0.8448(2) 0.0381(16) Uani 1 1 d . . .
C7A C 0.3884(6) 0.0211(4) -0.6231(3) 0.0552(19) Uani 1 1 d . . .
C8A C 0.4614(7) -0.0414(5) -0.5927(3) 0.066(2) Uani 1 1 d . . .
C9A C 0.2739(7) 0.0792(4) -0.5988(3) 0.0569(19) Uani 1 1 d . . .
C10A C 0.2279(7) 0.0793(4) -0.5435(3) 0.076(2) Uani 1 1 d . . .
C11A C 0.1379(3) -0.1075(3) -0.86060(16) 0.0328(15) Uani 1 1 d G . .
C12A C 0.0887(3) -0.0976(2) -0.90469(17) 0.0454(17) Uani 1 1 d G . .
H12C H 0.0548 -0.0416 -0.9166 0.055 Uiso 1 1 calc R . .
C13A C 0.0891(3) -0.1696(3) -0.93139(13) 0.0584(19) Uani 1 1 d G . .
H13C H 0.0555 -0.1628 -0.9615 0.070 Uiso 1 1 calc R . .
C14A C 0.1388(4) -0.2516(3) -0.91401(19) 0.065(2) Uani 1 1 d G . .
H14C H 0.1390 -0.3008 -0.9323 0.079 Uiso 1 1 calc R . .
C15A C 0.1879(3) -0.2615(2) -0.8699(2) 0.066(2) Uani 1 1 d G . .
H15C H 0.2218 -0.3176 -0.8580 0.079 Uiso 1 1 calc R . .
C16A C 0.1875(3) -0.1895(3) -0.84322(14) 0.0514(18) Uani 1 1 d G . .
H16C H 0.2212 -0.1963 -0.8131 0.062 Uiso 1 1 calc R . .
C17A C -0.1011(3) 0.0472(3) -0.82221(15) 0.0334(15) Uani 1 1 d G . .
C18A C -0.1435(4) -0.0191(2) -0.80583(14) 0.0451(17) Uani 1 1 d G . .
H18C H -0.0963 -0.0652 -0.7885 0.054 Uiso 1 1 calc R . .
C19A C -0.2551(4) -0.0180(2) -0.81475(15) 0.0484(18) Uani 1 1 d G . .
H19C H -0.2841 -0.0634 -0.8035 0.058 Uiso 1 1 calc R . .
C20A C -0.3242(3) 0.0494(3) -0.84006(16) 0.059(2) Uani 1 1 d G . .
H20C H -0.4004 0.0502 -0.8462 0.071 Uiso 1 1 calc R . .
C21A C -0.2818(4) 0.1157(2) -0.85645(14) 0.0547(19) Uani 1 1 d G . .
H21C H -0.3291 0.1618 -0.8737 0.066 Uiso 1 1 calc R . .
C22A C -0.1703(4) 0.1146(2) -0.84752(15) 0.0487(18) Uani 1 1 d G . .
H22C H -0.1413 0.1600 -0.8587 0.058 Uiso 1 1 calc R . .
C23A C 0.4173(3) 0.1740(2) -0.92114(13) 0.0327(15) Uani 1 1 d G . .
C24A C 0.4457(3) 0.1240(2) -0.96777(16) 0.0411(16) Uani 1 1 d G . .
H24C H 0.4088 0.0822 -0.9696 0.049 Uiso 1 1 calc R . .
C25A C 0.5280(3) 0.1353(2) -1.01176(12) 0.0488(18) Uani 1 1 d G . .
H25C H 0.5473 0.1012 -1.0436 0.059 Uiso 1 1 calc R . .
C26A C 0.5820(3) 0.1965(3) -1.00912(14) 0.0510(18) Uani 1 1 d G . .
H26C H 0.6383 0.2042 -1.0392 0.061 Uiso 1 1 calc R . .
C27A C 0.5537(3) 0.2464(2) -0.96249(18) 0.0518(18) Uani 1 1 d G . .
H27C H 0.5906 0.2882 -0.9607 0.062 Uiso 1 1 calc R . .
C28A C 0.4714(3) 0.2351(2) -0.91850(13) 0.0394(16) Uani 1 1 d G . .
H28C H 0.4520 0.2693 -0.8866 0.047 Uiso 1 1 calc R . .
C29A C 0.1872(3) 0.3304(2) -0.85940(17) 0.0325(15) Uani 1 1 d G . .
C30A C 0.1850(3) 0.3487(3) -0.91120(14) 0.0473(17) Uani 1 1 d G . .
H30C H 0.2061 0.3030 -0.9372 0.057 Uiso 1 1 calc R . .
C31A C 0.1517(3) 0.4339(3) -0.92493(13) 0.064(2) Uani 1 1 d G . .
H31B H 0.1502 0.4465 -0.9603 0.077 Uiso 1 1 calc R . .
C32A C 0.1207(3) 0.5008(2) -0.88685(19) 0.066(2) Uani 1 1 d G . .
H32B H 0.0980 0.5591 -0.8962 0.079 Uiso 1 1 calc R . .
C33A C 0.1230(3) 0.4825(3) -0.83505(16) 0.0532(19) Uani 1 1 d G . .
H33B H 0.1018 0.5282 -0.8090 0.064 Uiso 1 1 calc R . .
C34A C 0.1562(3) 0.3973(3) -0.82132(12) 0.0494(18) Uani 1 1 d G . .
H34B H 0.1578 0.3847 -0.7859 0.059 Uiso 1 1 calc R . .
C1S C -0.9431(4) 0.2078(4) 0.04507(19) 0.073(2) Uani 1 1 d G . .
H1SA H -1.0014 0.2451 0.0739 0.088 Uiso 1 1 calc R . .
C2S C -0.9027(5) 0.2423(3) -0.0011(3) 0.078(2) Uani 1 1 d G . .
H2SA H -0.9334 0.3031 -0.0038 0.094 Uiso 1 1 calc R . .
C3S C -0.8173(5) 0.1877(5) -0.04329(17) 0.079(2) Uani 1 1 d G . .
H3SA H -0.7897 0.2113 -0.0748 0.094 Uiso 1 1 calc R . .
C4S C -0.7724(3) 0.0986(4) -0.03934(19) 0.080(2) Uani 1 1 d G . .
H4SA H -0.7140 0.0613 -0.0682 0.096 Uiso 1 1 calc R . .
C5S C -0.8128(5) 0.0641(3) 0.0068(3) 0.089(3) Uani 1 1 d G . .
H5SA H -0.7821 0.0033 0.0095 0.107 Uiso 1 1 calc R . .
C6S C -0.8981(5) 0.1187(4) 0.04902(17) 0.081(2) Uani 1 1 d G . .
H6SA H -0.9258 0.0952 0.0806 0.097 Uiso 1 1 calc R . .
C7S C -0.3373(4) 0.7407(3) -0.5015(3) 0.073(2) Uani 1 1 d G . .
H7SA H -0.3648 0.8016 -0.5042 0.087 Uiso 1 1 calc R . .
C8S C -0.3260(4) 0.6860(5) -0.54364(18) 0.079(2) Uani 1 1 d G . .
H8SA H -0.3456 0.7095 -0.5752 0.095 Uiso 1 1 calc R . .
C9S C -0.2858(4) 0.5970(4) -0.5396(2) 0.083(3) Uani 1 1 d G . .
H9SA H -0.2780 0.5596 -0.5685 0.099 Uiso 1 1 calc R . .
C10S C -0.2570(4) 0.5626(2) -0.4935(3) 0.087(3) Uani 1 1 d G . .
H10A H -0.2295 0.5018 -0.4907 0.104 Uiso 1 1 calc R . .
C11S C -0.2684(4) 0.6173(4) -0.45129(18) 0.076(2) Uani 1 1 d G . .
H11A H -0.2487 0.5938 -0.4197 0.091 Uiso 1 1 calc R . .
C12S C -0.3085(4) 0.7063(4) -0.4553(2) 0.069(2) Uani 1 1 d G . .
H12B H -0.3163 0.7437 -0.4265 0.082 Uiso 1 1 calc R . .
C13S C -1.3017(7) 0.7598(3) 0.2972(2) 0.101(3) Uani 1 1 d G . .
H13B H -1.3609 0.7667 0.3296 0.121 Uiso 1 1 calc R . .
C14S C -1.1843(9) 0.7594(3) 0.2969(3) 0.113(3) Uani 1 1 d G . .
H14B H -1.1633 0.7661 0.3291 0.136 Uiso 1 1 calc R . .
C15S C -1.0977(5) 0.7494(3) 0.2495(4) 0.113(3) Uani 1 1 d G . .
H15B H -1.0175 0.7491 0.2493 0.135 Uiso 1 1 calc R . .
C16S C -1.1285(7) 0.7397(3) 0.2024(3) 0.109(3) Uani 1 1 d G . .
H16B H -1.0693 0.7328 0.1700 0.130 Uiso 1 1 calc R . .
C17S C -1.2458(8) 0.7401(3) 0.2027(2) 0.093(3) Uani 1 1 d G . .
H17A H -1.2668 0.7335 0.1705 0.112 Uiso 1 1 calc R . .
C18S C -1.3324(4) 0.7501(3) 0.2501(4) 0.108(3) Uani 1 1 d G . .
H18B H -1.4127 0.7504 0.2503 0.129 Uiso 1 1 calc R . .
C19S C -0.5010(7) 0.6590(4) 0.1508(6) 0.124(4) Uani 1 1 d G . .
H19B H -0.4771 0.7027 0.1631 0.149 Uiso 1 1 calc R . .
C20S C -0.5565(7) 0.6136(9) 0.1865(2) 0.115(4) Uani 1 1 d G . .
H20B H -0.5705 0.6262 0.2232 0.138 Uiso 1 1 calc R . .
C21S C -0.5916(5) 0.5498(7) 0.1685(6) 0.132(5) Uani 1 1 d G . .
H21B H -0.6295 0.5187 0.1929 0.158 Uiso 1 1 calc R . .
C22S C -0.5711(7) 0.5314(4) 0.1148(7) 0.143(5) Uani 1 1 d G . .
H22B H -0.5951 0.4877 0.1026 0.171 Uiso 1 1 calc R . .
C23S C -0.5156(7) 0.5768(9) 0.0791(2) 0.174(7) Uani 1 1 d G . .
H23A H -0.5016 0.5642 0.0425 0.209 Uiso 1 1 calc R . .
C24S C -0.4805(5) 0.6406(7) 0.0971(5) 0.138(6) Uani 1 1 d G . .
H24B H -0.4426 0.6717 0.0727 0.166 Uiso 1 1 calc R . .
C25S C 0.2397(13) -0.1114(8) -0.6864(2) 0.113(4) Uani 1 1 d G . .
H25B H 0.2713 -0.1218 -0.7233 0.135 Uiso 1 1 calc R . .
C26S C 0.3097(5) -0.1590(4) -0.6527(6) 0.128(4) Uani 1 1 d G . .
H26B H 0.3892 -0.2020 -0.6667 0.154 Uiso 1 1 calc R . .
C27S C 0.2635(12) -0.1437(7) -0.5986(6) 0.164(7) Uani 1 1 d G . .
H27B H 0.3114 -0.1763 -0.5756 0.197 Uiso 1 1 calc R . .
C28S C 0.1472(14) -0.0809(9) -0.5781(2) 0.215(9) Uani 1 1 d G . .
H28B H 0.1156 -0.0704 -0.5411 0.258 Uiso 1 1 calc R . .
C29S C 0.0772(5) -0.0332(4) -0.6117(6) 0.162(7) Uani 1 1 d G . .
H29A H -0.0023 0.0097 -0.5977 0.195 Uiso 1 1 calc R . .
C30S C 0.1234(12) -0.0485(6) -0.6658(6) 0.146(6) Uani 1 1 d G . .
H30B H 0.0755 -0.0160 -0.6888 0.175 Uiso 1 1 calc R . .

loop_
_atom_site_aniso_label
_atom_site_aniso_U_11
_atom_site_aniso_U_22
_atom_site_aniso_U_33
_atom_site_aniso_U_23
_atom_site_aniso_U_13
_atom_site_aniso_U_12
Fe1 0.0330(5) 0.0414(6) 0.0371(6) -0.0016(4) -0.0067(4) -0.0130(5)
Fe1A 0.0328(5) 0.0393(6) 0.0397(6) -0.0019(5) -0.0058(5) -0.0114(5)
S1 0.0572(12) 0.0744(14) 0.0492(12) 0.0131(10) -0.0104(10) -0.0360(11)
S2 0.0642(12) 0.0514(12) 0.0393(11) -0.0025(9) -0.0016(9) -0.0233(10)
S1A 0.0503(12) 0.0756(14) 0.0487(12) 0.0136(10) -0.0183(10) -0.0195(10)
S2A 0.0608(12) 0.0518(13) 0.0446(11) -0.0017(9) -0.0133(10) -0.0095(10)
F1 0.050(2) 0.046(2) 0.055(2) -0.0086(18) -0.0137(18) -0.0215(19)
F2 0.045(2) 0.043(2) 0.043(2) -0.0090(17) -0.0059(17) -0.0186(18)
F1A 0.035(2) 0.050(2) 0.052(2) -0.0051(18) -0.0084(18) -0.0078(18)
F2A 0.038(2) 0.049(2) 0.043(2) -0.0086(17) -0.0039(17) -0.0087(18)
B1 0.038(5) 0.034(5) 0.043(5) -0.003(4) -0.011(4) -0.014(4)
B2 0.031(5) 0.050(6) 0.046(5) -0.008(4) -0.002(4) -0.018(4)
B1A 0.015(4) 0.032(5) 0.036(5) -0.006(4) 0.002(3) 0.003(4)
B2A 0.034(5) 0.039(5) 0.036(5) -0.010(4) -0.007(4) -0.014(4)
O1 0.041(3) 0.047(3) 0.044(3) -0.004(2) -0.008(2) -0.024(2)
O2 0.053(3) 0.055(3) 0.029(2) 0.004(2) -0.010(2) -0.031(2)
O3 0.038(3) 0.040(3) 0.050(3) -0.003(2) -0.015(2) -0.018(2)
O4 0.035(3) 0.034(3) 0.046(3) -0.006(2) -0.012(2) -0.013(2)
O5 0.042(3) 0.041(3) 0.037(3) -0.010(2) -0.015(2) -0.015(2)
O6 0.044(3) 0.034(3) 0.045(3) -0.010(2) -0.013(2) -0.014(2)
O1A 0.029(2) 0.037(3) 0.039(3) -0.012(2) -0.002(2) 0.004(2)
O2A 0.038(3) 0.045(3) 0.035(3) -0.001(2) -0.006(2) -0.005(2)
O3A 0.029(2) 0.044(3) 0.052(3) -0.001(2) -0.004(2) -0.009(2)
O4A 0.027(2) 0.037(3) 0.047(3) -0.005(2) -0.007(2) 0.001(2)
O5A 0.033(2) 0.039(3) 0.038(3) 0.000(2) -0.003(2) -0.006(2)
O6A 0.033(2) 0.032(3) 0.042(3) -0.006(2) 0.002(2) -0.004(2)
N1 0.033(3) 0.046(4) 0.039(3) -0.007(3) -0.004(3) -0.011(3)
N2 0.034(3) 0.043(3) 0.048(4) 0.005(3) -0.016(3) -0.020(3)
N3 0.033(3) 0.044(4) 0.035(3) 0.002(3) -0.011(3) -0.016(3)
N4 0.042(3) 0.030(3) 0.037(3) -0.009(2) -0.006(3) -0.013(3)
N5 0.038(3) 0.031(4) 0.040(3) -0.008(3) 0.002(3) -0.013(3)
N6 0.029(3) 0.043(4) 0.038(3) -0.006(3) -0.004(3) -0.014(3)
N7 0.104(5) 0.093(5) 0.072(5) 0.035(4) -0.013(4) -0.053(4)
N8 0.195(8) 0.092(6) 0.064(5) -0.001(5) -0.003(6) -0.061(5)
N1A 0.039(3) 0.050(4) 0.024(3) -0.003(3) -0.004(3) -0.014(3)
N2A 0.026(3) 0.051(4) 0.041(3) 0.001(3) -0.013(3) -0.007(3)
N3A 0.021(3) 0.054(4) 0.044(3) 0.007(3) -0.008(3) -0.017(3)
N4A 0.034(3) 0.034(3) 0.035(3) -0.007(3) -0.001(3) -0.006(3)
N5A 0.031(3) 0.029(3) 0.044(3) -0.005(3) -0.009(3) -0.004(3)
N6A 0.027(3) 0.035(3) 0.045(3) -0.008(3) -0.006(3) -0.006(3)
N15 0.122(6) 0.092(6) 0.056(5) 0.029(4) -0.051(4) -0.033(4)
N16 0.151(7) 0.103(6) 0.045(4) 0.004(4) -0.016(5) -0.006(5)
C1 0.033(4) 0.045(4) 0.034(4) 0.002(3) -0.009(3) -0.015(3)
C2 0.045(4) 0.037(4) 0.033(4) 0.007(3) 0.002(3) -0.017(3)
C3 0.034(4) 0.032(4) 0.041(4) 0.006(3) -0.009(3) -0.009(3)
C4 0.018(3) 0.031(4) 0.040(4) -0.004(3) -0.009(3) -0.004(3)
C5 0.022(3) 0.041(5) 0.030(4) -0.007(3) -0.002(3) -0.003(3)
C6 0.032(4) 0.045(5) 0.030(4) 0.001(3) -0.005(3) -0.013(3)
C7 0.074(5) 0.060(5) 0.028(4) -0.004(4) -0.002(4) -0.012(4)
C8 0.101(6) 0.065(6) 0.061(6) 0.007(5) -0.002(6) -0.026(4)
C9 0.050(5) 0.063(6) 0.065(6) 0.011(4) -0.020(4) -0.018(4)
C10 0.077(6) 0.070(6) 0.046(5) 0.014(4) -0.011(4) -0.040(5)
C11 0.040(4) 0.037(5) 0.046(4) 0.005(4) -0.027(4) -0.020(4)
C12 0.039(4) 0.050(5) 0.057(5) -0.016(4) -0.005(4) -0.007(4)
C13 0.046(5) 0.069(5) 0.066(5) -0.022(5) -0.010(4) -0.019(4)
C14 0.056(5) 0.048(6) 0.098(7) -0.013(4) -0.032(5) -0.012(4)
C15 0.062(5) 0.032(5) 0.094(6) 0.002(4) -0.036(5) -0.012(4)
C16 0.044(4) 0.049(5) 0.061(5) 0.003(4) -0.020(4) -0.009(4)
C17 0.029(4) 0.034(4) 0.036(4) -0.007(3) -0.002(3) -0.008(3)
C18 0.031(4) 0.055(5) 0.049(4) -0.016(4) -0.008(3) -0.006(3)
C19 0.038(4) 0.049(5) 0.070(5) -0.010(4) -0.002(4) -0.016(4)
C20 0.041(5) 0.066(6) 0.078(6) -0.010(4) -0.017(4) -0.019(4)
C21 0.042(5) 0.048(5) 0.046(4) -0.018(4) -0.014(4) -0.005(4)
C22 0.035(4) 0.057(5) 0.043(4) -0.011(3) -0.007(3) -0.012(4)
C23 0.031(4) 0.035(4) 0.035(4) 0.003(3) -0.011(3) -0.015(3)
C24 0.040(4) 0.044(4) 0.042(4) 0.004(3) -0.014(4) -0.014(3)
C25 0.056(5) 0.061(5) 0.038(4) -0.008(4) -0.004(4) -0.026(4)
C26 0.052(5) 0.051(5) 0.045(5) 0.012(4) -0.022(4) -0.020(4)
C27 0.036(4) 0.059(5) 0.074(5) 0.005(4) -0.013(4) -0.018(4)
C28 0.029(4) 0.060(5) 0.043(4) 0.002(3) -0.009(3) -0.025(4)
C29 0.049(4) 0.029(4) 0.035(4) 0.009(3) -0.019(3) -0.013(3)
C30 0.041(4) 0.050(5) 0.039(4) 0.000(4) -0.008(3) -0.013(4)
C31 0.060(5) 0.040(5) 0.046(5) 0.002(4) -0.009(4) -0.001(4)
C32 0.081(6) 0.039(5) 0.076(6) 0.004(4) -0.025(5) 0.000(4)
C33 0.074(5) 0.047(5) 0.047(5) 0.010(4) 0.000(4) -0.014(4)
C34 0.048(4) 0.048(5) 0.047(5) 0.004(4) -0.007(4) -0.010(4)
C1A 0.044(4) 0.051(5) 0.036(4) 0.005(3) -0.012(4) -0.013(4)
C2A 0.042(4) 0.038(4) 0.034(4) 0.000(3) -0.015(3) -0.009(3)
C3A 0.044(4) 0.047(5) 0.035(4) 0.011(3) -0.014(3) -0.023(4)
C4A 0.025(4) 0.039(4) 0.031(4) -0.005(3) -0.005(3) -0.011(3)
C5A 0.036(4) 0.036(4) 0.023(4) 0.000(3) -0.007(3) -0.014(3)
C6A 0.049(4) 0.050(5) 0.027(4) 0.005(3) -0.014(3) -0.029(4)
C7A 0.055(5) 0.058(5) 0.058(5) 0.015(4) -0.022(4) -0.021(4)
C8A 0.077(6) 0.079(7) 0.035(5) 0.007(4) -0.017(4) -0.018(5)
C9A 0.082(6) 0.053(5) 0.035(5) 0.006(4) -0.013(4) -0.024(4)
C10A 0.103(7) 0.048(5) 0.058(6) 0.005(5) -0.024(6) -0.004(4)
C11A 0.018(3) 0.032(4) 0.041(4) 0.005(3) -0.005(3) -0.001(3)
C12A 0.039(4) 0.052(5) 0.043(4) -0.011(4) 0.001(3) -0.020(3)
C13A 0.042(4) 0.057(5) 0.066(5) -0.023(4) -0.002(4) -0.012(4)
C14A 0.049(5) 0.039(5) 0.100(7) -0.022(4) 0.002(4) -0.018(4)
C15A 0.052(5) 0.045(5) 0.095(6) 0.011(5) -0.014(5) -0.014(4)
C16A 0.046(4) 0.055(5) 0.057(5) -0.009(4) -0.004(4) -0.026(4)
C17A 0.028(4) 0.037(4) 0.031(4) -0.005(3) -0.011(3) -0.003(3)
C18A 0.031(4) 0.045(5) 0.051(4) -0.018(3) -0.003(3) -0.007(3)
C19A 0.041(4) 0.046(5) 0.055(5) -0.010(4) -0.001(4) -0.017(4)
C20A 0.030(4) 0.075(6) 0.074(5) -0.017(4) -0.007(4) -0.024(4)
C21A 0.039(4) 0.046(5) 0.073(5) -0.010(4) -0.011(4) -0.009(4)
C22A 0.032(4) 0.056(5) 0.058(5) -0.021(4) 0.003(3) -0.023(4)
C23A 0.023(3) 0.037(4) 0.035(4) -0.009(3) -0.006(3) -0.009(3)
C24A 0.032(4) 0.043(4) 0.048(4) 0.005(3) -0.005(3) -0.015(3)
C25A 0.040(4) 0.056(5) 0.040(4) -0.006(3) 0.000(3) -0.009(4)
C26A 0.034(4) 0.051(5) 0.057(5) 0.016(4) 0.002(4) -0.011(4)
C27A 0.041(4) 0.059(5) 0.059(5) 0.005(4) -0.022(4) -0.017(4)
C28A 0.029(4) 0.050(4) 0.040(4) 0.003(3) -0.012(3) -0.014(3)
C29A 0.037(4) 0.031(4) 0.027(4) 0.006(3) -0.005(3) -0.012(3)
C30A 0.058(5) 0.040(5) 0.044(5) 0.005(3) -0.018(4) -0.015(4)
C31A 0.091(6) 0.054(5) 0.050(5) 0.006(4) -0.023(4) -0.027(4)
C32A 0.093(6) 0.041(5) 0.058(5) 0.013(4) -0.011(4) -0.021(4)
C33A 0.073(5) 0.038(5) 0.045(5) -0.002(3) -0.002(4) -0.023(4)
C34A 0.057(5) 0.059(5) 0.039(4) 0.005(4) -0.011(4) -0.029(4)
C1S 0.081(6) 0.087(7) 0.050(5) -0.014(5) 0.000(4) -0.037(5)
C2S 0.080(6) 0.112(7) 0.065(6) 0.005(6) -0.032(5) -0.052(6)
C3S 0.071(6) 0.119(8) 0.063(6) 0.024(6) -0.020(5) -0.054(6)
C4S 0.067(6) 0.102(8) 0.067(6) -0.014(5) -0.004(5) -0.033(5)
C5S 0.077(6) 0.079(6) 0.099(7) 0.016(6) 0.010(5) -0.033(5)
C6S 0.103(7) 0.070(6) 0.059(6) -0.007(5) 0.006(5) -0.034(5)
C7S 0.048(5) 0.076(6) 0.087(6) 0.011(6) -0.013(5) -0.017(4)
C8S 0.058(5) 0.125(8) 0.064(6) 0.016(6) -0.023(4) -0.039(6)
C9S 0.075(6) 0.119(8) 0.055(6) -0.010(5) -0.012(5) -0.037(6)
C10S 0.098(6) 0.083(6) 0.108(7) 0.015(6) -0.065(6) -0.042(5)
C11S 0.102(6) 0.062(6) 0.053(5) 0.007(5) -0.033(5) -0.011(5)
C12S 0.064(5) 0.093(7) 0.043(5) -0.012(4) -0.018(4) -0.018(5)
C13S 0.097(8) 0.113(7) 0.084(8) 0.007(6) -0.011(6) -0.036(6)
C14S 0.124(9) 0.114(8) 0.131(10) 0.042(7) -0.070(9) -0.055(8)
C15S 0.079(7) 0.106(7) 0.165(10) 0.033(8) -0.039(9) -0.043(6)
C16S 0.101(9) 0.094(7) 0.127(10) 0.022(6) -0.013(7) -0.040(6)
C17S 0.100(7) 0.114(7) 0.081(8) 0.017(5) -0.036(6) -0.048(6)
C18S 0.102(8) 0.152(8) 0.073(6) 0.002(6) -0.011(7) -0.057(6)
C19S 0.071(8) 0.100(8) 0.195(14) 0.032(10) -0.060(9) -0.006(6)
C20S 0.067(8) 0.156(13) 0.089(8) 0.036(9) -0.037(7) 0.010(7)
C21S 0.081(7) 0.099(11) 0.201(17) 0.085(9) -0.050(10) -0.007(7)
C22S 0.069(9) 0.149(11) 0.171(13) -0.042(12) -0.045(10) 0.018(7)
C23S 0.064(10) 0.267(19) 0.086(9) -0.021(11) -0.008(7) 0.059(9)
C24S 0.075(7) 0.192(14) 0.096(10) 0.082(9) -0.014(8) 0.006(8)
C25S 0.174(12) 0.143(12) 0.066(6) 0.023(8) -0.016(9) -0.119(9)
C26S 0.108(8) 0.082(8) 0.219(15) 0.035(10) -0.043(12) -0.062(6)
C27S 0.241(19) 0.234(17) 0.130(13) 0.093(12) -0.090(11) -0.197(16)
C28S 0.35(2) 0.33(2) 0.123(11) 0.036(13) -0.074(14) -0.30(2)
C29S 0.137(10) 0.175(13) 0.183(13) -0.078(12) 0.044(12) -0.113(10)
C30S 0.143(13) 0.092(10) 0.27(2) 0.085(10) -0.101(10) -0.097(9)

loop_
_atom_type_symbol
_atom_type_description
_atom_type_scat_dispersion_real
_atom_type_scat_dispersion_imag
_atom_type_scat_source
C C 0.0033 0.0016 'International Tables Vol C Tables 4.2.6.8 and 6.1.1.4'
H H 0.0000 0.0000 'International Tables Vol C Tables 4.2.6.8 and 6.1.1.4'
B B 0.0013 0.0007 'International Tables Vol C Tables 4.2.6.8 and 6.1.1.4'
N N 0.0061 0.0033 'International Tables Vol C Tables 4.2.6.8 and 6.1.1.4'
O O 0.0106 0.0060 'International Tables Vol C Tables 4.2.6.8 and 6.1.1.4'
F F 0.0171 0.0103 'International Tables Vol C Tables 4.2.6.8 and 6.1.1.4'
S S 0.1246 0.1234 'International Tables Vol C Tables 4.2.6.8 and 6.1.1.4'
Fe Fe 0.3463 0.8444 'International Tables Vol C Tables 4.2.6.8 and 6.1.1.4'

loop_
_geom_angle_atom_site_label_1
_geom_angle_atom_site_label_2
_geom_angle_atom_site_label_3
_geom_angle
_geom_angle_site_symmetry_1
_geom_angle_site_symmetry_3
_geom_angle_publ_flag
N1 Fe1 N2 78.7(2) . . ?
N1 Fe1 N4 153.64(19) . . ?
N2 Fe1 N4 88.00(19) . . ?
N1 Fe1 N6 114.90(19) . . ?
N2 Fe1 N6 85.7(2) . . ?
N4 Fe1 N6 86.30(19) . . ?
N1 Fe1 N3 87.40(19) . . ?
N2 Fe1 N3 117.53(19) . . ?
N4 Fe1 N3 78.66(19) . . ?
N6 Fe1 N3 151.40(19) . . ?
N1 Fe1 N5 85.9(2) . . ?
N2 Fe1 N5 150.96(19) . . ?
N4 Fe1 N5 114.88(18) . . ?
N6 Fe1 N5 78.6(2) . . ?
N3 Fe1 N5 85.8(2) . . ?
N3A Fe1A N2A 116.88(19) . . ?
N3A Fe1A N6A 151.79(19) . . ?
N2A Fe1A N6A 85.7(2) . . ?
N3A Fe1A N1A 86.96(19) . . ?
N2A Fe1A N1A 79.3(2) . . ?
N6A Fe1A N1A 115.17(19) . . ?
N3A Fe1A N4A 78.41(19) . . ?
N2A Fe1A N4A 88.25(19) . . ?
N6A Fe1A N4A 86.18(19) . . ?
N1A Fe1A N4A 154.05(19) . . ?
N3A Fe1A N5A 86.7(2) . . ?
N2A Fe1A N5A 150.70(19) . . ?
N6A Fe1A N5A 78.5(2) . . ?
N1A Fe1A N5A 85.20(19) . . ?
N4A Fe1A N5A 114.84(18) . . ?
C9 S1 C1 100.0(3) . . ?
C7 S2 C2 99.0(3) . . ?
C7A S1A C1A 100.9(3) . . ?
C9A S2A C2A 100.0(3) . . ?
F1 B1 O5 109.8(6) . . ?
F1 B1 O3 108.9(5) . . ?
O5 B1 O3 111.5(5) . . ?
F1 B1 O1 106.7(5) . . ?
O5 B1 O1 109.7(5) . . ?
O3 B1 O1 110.1(5) . . ?
F2 B2 O4 109.1(5) . . ?
F2 B2 O6 108.4(6) . . ?
O4 B2 O6 111.7(5) . . ?
F2 B2 O2 107.4(5) . . ?
O4 B2 O2 112.1(5) . . ?
O6 B2 O2 108.0(5) . . ?
F1A B1A O5A 108.9(5) . . ?
F1A B1A O1A 106.1(5) . . ?
O5A B1A O1A 112.6(5) . . ?
F1A B1A O3A 107.0(5) . . ?
O5A B1A O3A 111.0(5) . . ?
O1A B1A O3A 110.9(5) . . ?
F2A B2A O4A 107.7(5) . . ?
F2A B2A O6A 107.7(5) . . ?
O4A B2A O6A 111.5(5) . . ?
F2A B2A O2A 107.7(5) . . ?
O4A B2A O2A 113.0(5) . . ?
O6A B2A O2A 108.9(5) . . ?
N1 O1 B1 110.7(4) . . ?
N2 O2 B2 110.9(4) . . ?
N3 O3 B1 111.0(4) . . ?
N4 O4 B2 112.7(4) . . ?
N5 O5 B1 114.3(4) . . ?
N6 O6 B2 111.7(4) . . ?
N1A O1A B1A 109.1(4) . . ?
N2A O2A B2A 110.3(4) . . ?
N3A O3A B1A 109.8(4) . . ?
N4A O4A B2A 112.1(4) . . ?
N5A O5A B1A 111.9(4) . . ?
N6A O6A B2A 110.9(4) . . ?
C1 N1 O1 115.9(5) . . ?
C1 N1 Fe1 119.3(4) . . ?
O1 N1 Fe1 124.3(3) . . ?
C2 N2 O2 116.9(5) . . ?
C2 N2 Fe1 117.4(4) . . ?
O2 N2 Fe1 123.2(3) . . ?
C3 N3 O3 116.4(4) . . ?
C3 N3 Fe1 118.2(4) . . ?
O3 N3 Fe1 123.6(3) . . ?
C4 N4 O4 117.3(5) . . ?
C4 N4 Fe1 119.7(4) . . ?
O4 N4 Fe1 122.3(3) . . ?
C5 N5 O5 117.7(5) . . ?
C5 N5 Fe1 118.9(4) . . ?
O5 N5 Fe1 121.2(4) . . ?
C6 N6 O6 116.8(5) . . ?
C6 N6 Fe1 119.8(4) . . ?
O6 N6 Fe1 122.5(4) . . ?
C1A N1A O1A 116.2(5) . . ?
C1A N1A Fe1A 117.7(4) . . ?
O1A N1A Fe1A 125.5(3) . . ?
C2A N2A O2A 116.3(5) . . ?
C2A N2A Fe1A 117.5(4) . . ?
O2A N2A Fe1A 123.6(3) . . ?
C3A N3A O3A 114.0(5) . . ?
C3A N3A Fe1A 119.6(4) . . ?
O3A N3A Fe1A 124.0(3) . . ?
C4A N4A O4A 117.4(5) . . ?
C4A N4A Fe1A 119.7(4) . . ?
O4A N4A Fe1A 121.8(3) . . ?
C5A N5A O5A 115.9(5) . . ?
C5A N5A Fe1A 120.7(4) . . ?
O5A N5A Fe1A 121.7(3) . . ?
C6A N6A O6A 116.0(5) . . ?
C6A N6A Fe1A 120.1(4) . . ?
O6A N6A Fe1A 123.1(3) . . ?
N1 C1 C2 110.4(5) . . ?
N1 C1 S1 121.1(4) . . ?
C2 C1 S1 128.5(5) . . ?
N2 C2 C1 113.2(5) . . ?
N2 C2 S2 121.7(4) . . ?
C1 C2 S2 125.0(5) . . ?
N3 C3 C4 111.1(5) . . ?
N3 C3 C11 126.4(5) . . ?
C4 C3 C11 122.2(5) . . ?
N4 C4 C3 111.7(5) . . ?
N4 C4 C17 125.0(5) . . ?
C3 C4 C17 123.3(5) . . ?
N5 C5 C6 112.2(5) . . ?
N5 C5 C23 124.5(5) . . ?
C6 C5 C23 123.3(5) . . ?
N6 C6 C29 124.5(5) . . ?
N6 C6 C5 109.9(5) . . ?
C29 C6 C5 125.6(5) . . ?
C9 C7 C8 118.0(7) . . ?
C9 C7 S2 129.7(5) . . ?
C8 C7 S2 112.3(5) . . ?
N8 C8 C7 176.8(10) . . ?
C7 C9 C10 119.9(6) . . ?
C7 C9 S1 127.6(6) . . ?
C10 C9 S1 112.5(5) . . ?
N7 C10 C9 178.4(9) . . ?
C12 C11 C16 120.0 . . ?
C12 C11 C3 120.3(4) . . ?
C16 C11 C3 119.7(4) . . ?
C13 C12 C11 120.0 . . ?
C13 C12 H12A 120.0 . . ?
C11 C12 H12A 120.0 . . ?
C14 C13 C12 120.0 . . ?
C14 C13 H13A 120.0 . . ?
C12 C13 H13A 120.0 . . ?
C13 C14 C15 120.0 . . ?
C13 C14 H14A 120.0 . . ?
C15 C14 H14A 120.0 . . ?
C16 C15 C14 120.0 . . ?
C16 C15 H15A 120.0 . . ?
C14 C15 H15A 120.0 . . ?
C15 C16 C11 120.0 . . ?
C15 C16 H16A 120.0 . . ?
C11 C16 H16A 120.0 . . ?
C18 C17 C22 120.0 . . ?
C18 C17 C4 119.1(4) . . ?
C22 C17 C4 120.8(4) . . ?
C17 C18 C19 120.0 . . ?
C17 C18 H18A 120.0 . . ?
C19 C18 H18A 120.0 . . ?
C18 C19 C20 120.0 . . ?
C18 C19 H19A 120.0 . . ?
C20 C19 H19A 120.0 . . ?
C21 C20 C19 120.0 . . ?
C21 C20 H20A 120.0 . . ?
C19 C20 H20A 120.0 . . ?
C22 C21 C20 120.0 . . ?
C22 C21 H21A 120.0 . . ?
C20 C21 H21A 120.0 . . ?
C21 C22 C17 120.0 . . ?
C21 C22 H22A 120.0 . . ?
C17 C22 H22A 120.0 . . ?
C24 C23 C28 120.0 . . ?
C24 C23 C5 119.6(4) . . ?
C28 C23 C5 120.3(4) . . ?
C25 C24 C23 120.0 . . ?
C25 C24 H24A 120.0 . . ?
C23 C24 H24A 120.0 . . ?
C24 C25 C26 120.0 . . ?
C24 C25 H25A 120.0 . . ?
C26 C25 H25A 120.0 . . ?
C25 C26 C27 120.0 . . ?
C25 C26 H26A 120.0 . . ?
C27 C26 H26A 120.0 . . ?
C28 C27 C26 120.0 . . ?
C28 C27 H27A 120.0 . . ?
C26 C27 H27A 120.0 . . ?
C27 C28 C23 120.0 . . ?
C27 C28 H28A 120.0 . . ?
C23 C28 H28A 120.0 . . ?
C30 C29 C34 120.0 . . ?
C30 C29 C6 120.7(4) . . ?
C34 C29 C6 119.2(4) . . ?
C31 C30 C29 120.0 . . ?
C31 C30 H30A 120.0 . . ?
C29 C30 H30A 120.0 . . ?
C30 C31 C32 120.0 . . ?
C30 C31 H31A 120.0 . . ?
C32 C31 H31A 120.0 . . ?
C33 C32 C31 120.0 . . ?
C33 C32 H32A 120.0 . . ?
C31 C32 H32A 120.0 . . ?
C34 C33 C32 120.0 . . ?
C34 C33 H33A 120.0 . . ?
C32 C33 H33A 120.0 . . ?
C33 C34 C29 120.0 . . ?
C33 C34 H34A 120.0 . . ?
C29 C34 H34A 120.0 . . ?
N1A C1A C2A 112.7(5) . . ?
N1A C1A S1A 121.0(5) . . ?
C2A C1A S1A 126.3(5) . . ?
N2A C2A C1A 111.7(5) . . ?
N2A C2A S2A 122.6(4) . . ?
C1A C2A S2A 125.7(5) . . ?
N3A C3A C11A 127.9(5) . . ?
N3A C3A C4A 109.6(5) . . ?
C11A C3A C4A 122.4(5) . . ?
N4A C4A C3A 111.6(5) . . ?
N4A C4A C17A 125.4(5) . . ?
C3A C4A C17A 122.9(5) . . ?
N5A C5A C23A 126.4(5) . . ?
N5A C5A C6A 110.1(5) . . ?
C23A C5A C6A 123.5(5) . . ?
N6A C6A C29A 124.9(5) . . ?
N6A C6A C5A 110.1(5) . . ?
C29A C6A C5A 124.9(5) . . ?
C9A C7A C8A 119.7(6) . . ?
C9A C7A S1A 128.4(5) . . ?
C8A C7A S1A 111.8(5) . . ?
N15 C8A C7A 178.1(8) . . ?
C7A C9A C10A 119.9(6) . . ?
C7A C9A S2A 128.2(5) . . ?
C10A C9A S2A 111.8(5) . . ?
N16 C10A C9A 176.4(10) . . ?
C12A C11A C16A 120.0 . . ?
C12A C11A C3A 120.2(4) . . ?
C16A C11A C3A 119.7(4) . . ?
C11A C12A C13A 120.0 . . ?
C11A C12A H12C 120.0 . . ?
C13A C12A H12C 120.0 . . ?
C14A C13A C12A 120.0 . . ?
C14A C13A H13C 120.0 . . ?
C12A C13A H13C 120.0 . . ?
C15A C14A C13A 120.0 . . ?
C15A C14A H14C 120.0 . . ?
C13A C14A H14C 120.0 . . ?
C14A C15A C16A 120.0 . . ?
C14A C15A H15C 120.0 . . ?
C16A C15A H15C 120.0 . . ?
C15A C16A C11A 120.0 . . ?
C15A C16A H16C 120.0 . . ?
C11A C16A H16C 120.0 . . ?
C18A C17A C22A 120.0 . . ?
C18A C17A C4A 121.0(4) . . ?
C22A C17A C4A 118.9(4) . . ?
C17A C18A C19A 120.0 . . ?
C17A C18A H18C 120.0 . . ?
C19A C18A H18C 120.0 . . ?
C20A C19A C18A 120.0 . . ?
C20A C19A H19C 120.0 . . ?
C18A C19A H19C 120.0 . . ?
C19A C20A C21A 120.0 . . ?
C19A C20A H20C 120.0 . . ?
C21A C20A H20C 120.0 . . ?
C20A C21A C22A 120.0 . . ?
C20A C21A H21C 120.0 . . ?
C22A C21A H21C 120.0 . . ?
C21A C22A C17A 120.0 . . ?
C21A C22A H22C 120.0 . . ?
C17A C22A H22C 120.0 . . ?
C24A C23A C28A 120.0 . . ?
C24A C23A C5A 119.4(4) . . ?
C28A C23A C5A 120.5(4) . . ?
C25A C24A C23A 120.0 . . ?
C25A C24A H24C 120.0 . . ?
C23A C24A H24C 120.0 . . ?
C24A C25A C26A 120.0 . . ?
C24A C25A H25C 120.0 . . ?
C26A C25A H25C 120.0 . . ?
C25A C26A C27A 120.0 . . ?
C25A C26A H26C 120.0 . . ?
C27A C26A H26C 120.0 . . ?
C28A C27A C26A 120.0 . . ?
C28A C27A H27C 120.0 . . ?
C26A C27A H27C 120.0 . . ?
C27A C28A C23A 120.0 . . ?
C27A C28A H28C 120.0 . . ?
C23A C28A H28C 120.0 . . ?
C30A C29A C34A 120.0 . . ?
C30A C29A C6A 120.1(4) . . ?
C34A C29A C6A 119.9(4) . . ?
C31A C30A C29A 120.0 . . ?
C31A C30A H30C 120.0 . . ?
C29A C30A H30C 120.0 . . ?
C30A C31A C32A 120.0 . . ?
C30A C31A H31B 120.0 . . ?
C32A C31A H31B 120.0 . . ?
C31A C32A C33A 120.0 . . ?
C31A C32A H32B 120.0 . . ?
C33A C32A H32B 120.0 . . ?
C34A C33A C32A 120.0 . . ?
C34A C33A H33B 120.0 . . ?
C32A C33A H33B 120.0 . . ?
C33A C34A C29A 120.0 . . ?
C33A C34A H34B 120.0 . . ?
C29A C34A H34B 120.0 . . ?
C2S C1S C6S 120.0 . . ?
C2S C1S H1SA 120.0 . . ?
C6S C1S H1SA 120.0 . . ?
C3S C2S C1S 120.0 . . ?
C3S C2S H2SA 120.0 . . ?
C1S C2S H2SA 120.0 . . ?
C2S C3S C4S 120.0 . . ?
C2S C3S H3SA 120.0 . . ?
C4S C3S H3SA 120.0 . . ?
C5S C4S C3S 120.0 . . ?
C5S C4S H4SA 120.0 . . ?
C3S C4S H4SA 120.0 . . ?
C4S C5S C6S 120.0 . . ?
C4S C5S H5SA 120.0 . . ?
C6S C5S H5SA 120.0 . . ?
C5S C6S C1S 120.0 . . ?
C5S C6S H6SA 120.0 . . ?
C1S C6S H6SA 120.0 . . ?
C8S C7S C12S 120.0 . . ?
C8S C7S H7SA 120.0 . . ?
C12S C7S H7SA 120.0 . . ?
C7S C8S C9S 120.0 . . ?
C7S C8S H8SA 120.0 . . ?
C9S C8S H8SA 120.0 . . ?
C8S C9S C10S 120.0 . . ?
C8S C9S H9SA 120.0 . . ?
C10S C9S H9SA 120.0 . . ?
C11S C10S C9S 120.0 . . ?
C11S C10S H10A 120.0 . . ?
C9S C10S H10A 120.0 . . ?
C12S C11S C10S 120.0 . . ?
C12S C11S H11A 120.0 . . ?
C10S C11S H11A 120.0 . . ?
C11S C12S C7S 120.0 . . ?
C11S C12S H12B 120.0 . . ?
C7S C12S H12B 120.0 . . ?
C14S C13S C18S 120.0 . . ?
C14S C13S H13B 120.0 . . ?
C18S C13S H13B 120.0 . . ?
C15S C14S C13S 120.0 . . ?
C15S C14S H14B 120.0 . . ?
C13S C14S H14B 120.0 . . ?
C16S C15S C14S 120.0 . . ?
C16S C15S H15B 120.0 . . ?
C14S C15S H15B 120.0 . . ?
C15S C16S C17S 120.0 . . ?
C15S C16S H16B 120.0 . . ?
C17S C16S H16B 120.0 . . ?
C16S C17S C18S 120.0 . . ?
C16S C17S H17A 120.0 . . ?
C18S C17S H17A 120.0 . . ?
C17S C18S C13S 120.0 . . ?
C17S C18S H18B 120.0 . . ?
C13S C18S H18B 120.0 . . ?
C20S C19S C24S 120.0 . . ?
C20S C19S H19B 120.0 . . ?
C24S C19S H19B 120.0 . . ?
C19S C20S C21S 120.0 . . ?
C19S C20S H20B 120.0 . . ?
C21S C20S H20B 120.0 . . ?
C22S C21S C20S 120.0 . . ?
C22S C21S H21B 120.0 . . ?
C20S C21S H21B 120.0 . . ?
C21S C22S C23S 120.0 . . ?
C21S C22S H22B 120.0 . . ?
C23S C22S H22B 120.0 . . ?
C24S C23S C22S 120.0 . . ?
C24S C23S H23A 120.0 . . ?
C22S C23S H23A 120.0 . . ?
C23S C24S C19S 120.0 . . ?
C23S C24S H24B 120.0 . . ?
C19S C24S H24B 120.0 . . ?
C26S C25S C30S 120.0 . . ?
C26S C25S H25B 120.0 . . ?
C30S C25S H25B 120.0 . . ?
C27S C26S C25S 120.0 . . ?
C27S C26S H26B 120.0 . . ?
C25S C26S H26B 120.0 . . ?
C26S C27S C28S 120.0 . . ?
C26S C27S H27B 120.0 . . ?
C28S C27S H27B 120.0 . . ?
C29S C28S C27S 120.0 . . ?
C29S C28S H28B 120.0 . . ?
C27S C28S H28B 120.0 . . ?
C28S C29S C30S 120.0 . . ?
C28S C29S H29A 120.0 . . ?
C30S C29S H29A 120.0 . . ?
C29S C30S C25S 120.0 . . ?
C29S C30S H30B 120.0 . . ?
C25S C30S H30B 120.0 . . ?

loop_
_geom_bond_atom_site_label_1
_geom_bond_atom_site_label_2
_geom_bond_distance
_geom_bond_site_symmetry_2
_geom_bond_publ_flag
Fe1 N1 1.889(4) . ?
Fe1 N2 1.890(5) . ?
Fe1 N4 1.899(4) . ?
Fe1 N6 1.904(4) . ?
Fe1 N3 1.904(4) . ?
Fe1 N5 1.922(5) . ?
Fe1A N3A 1.882(5) . ?
Fe1A N2A 1.893(5) . ?
Fe1A N6A 1.897(4) . ?
Fe1A N1A 1.897(4) . ?
Fe1A N4A 1.900(4) . ?
Fe1A N5A 1.903(5) . ?
S1 C9 1.720(7) . ?
S1 C1 1.739(6) . ?
S2 C7 1.723(7) . ?
S2 C2 1.752(6) . ?
S1A C7A 1.724(7) . ?
S1A C1A 1.765(6) . ?
S2A C9A 1.735(6) . ?
S2A C2A 1.750(5) . ?
F1 B1 1.338(7) . ?
F2 B2 1.350(7) . ?
F1A B1A 1.363(6) . ?
F2A B2A 1.379(7) . ?
B1 O5 1.473(7) . ?
B1 O3 1.485(7) . ?
B1 O1 1.499(7) . ?
B2 O4 1.449(7) . ?
B2 O6 1.484(7) . ?
B2 O2 1.512(7) . ?
B1A O5A 1.452(7) . ?
B1A O1A 1.487(7) . ?
B1A O3A 1.499(7) . ?
B2A O4A 1.446(7) . ?
B2A O6A 1.487(7) . ?
B2A O2A 1.505(7) . ?
O1 N1 1.378(5) . ?
O2 N2 1.367(5) . ?
O3 N3 1.361(5) . ?
O4 N4 1.366(5) . ?
O5 N5 1.355(5) . ?
O6 N6 1.364(5) . ?
O1A N1A 1.358(5) . ?
O2A N2A 1.360(5) . ?
O3A N3A 1.374(5) . ?
O4A N4A 1.380(5) . ?
O5A N5A 1.378(5) . ?
O6A N6A 1.358(5) . ?
N1 C1 1.308(6) . ?
N2 C2 1.302(6) . ?
N3 C3 1.328(6) . ?
N4 C4 1.297(6) . ?
N5 C5 1.307(6) . ?
N6 C6 1.335(6) . ?
N7 C10 1.158(7) . ?
N8 C8 1.181(8) . ?
N1A C1A 1.283(6) . ?
N2A C2A 1.295(6) . ?
N3A C3A 1.331(6) . ?
N4A C4A 1.292(6) . ?
N5A C5A 1.308(6) . ?
N6A C6A 1.331(6) . ?
N15 C8A 1.140(7) . ?
N16 C10A 1.135(8) . ?
C1 C2 1.420(7) . ?
C3 C4 1.448(7) . ?
C3 C11 1.471(6) . ?
C4 C17 1.463(5) . ?
C5 C6 1.469(7) . ?
C5 C23 1.468(6) . ?
C6 C29 1.457(6) . ?
C7 C9 1.368(8) . ?
C7 C8 1.421(9) . ?
C9 C10 1.442(8) . ?
C11 C12 1.3900 . ?
C11 C16 1.3900 . ?
C12 C13 1.3900 . ?
C12 H12A 0.9500 . ?
C13 C14 1.3900 . ?
C13 H13A 0.9500 . ?
C14 C15 1.3900 . ?
C14 H14A 0.9500 . ?
C15 C16 1.3900 . ?
C15 H15A 0.9500 . ?
C16 H16A 0.9500 . ?
C17 C18 1.3900 . ?
C17 C22 1.3900 . ?
C18 C19 1.3900 . ?
C18 H18A 0.9500 . ?
C19 C20 1.3900 . ?
C19 H19A 0.9500 . ?
C20 C21 1.3900 . ?
C20 H20A 0.9500 . ?
C21 C22 1.3900 . ?
C21 H21A 0.9500 . ?
C22 H22A 0.9500 . ?
C23 C24 1.3900 . ?
C23 C28 1.3900 . ?
C24 C25 1.3900 . ?
C24 H24A 0.9500 . ?
C25 C26 1.3900 . ?
C25 H25A 0.9500 . ?
C26 C27 1.3900 . ?
C26 H26A 0.9500 . ?
C27 C28 1.3900 . ?
C27 H27A 0.9500 . ?
C28 H28A 0.9500 . ?
C29 C30 1.3900 . ?
C29 C34 1.3900 . ?
C30 C31 1.3900 . ?
C30 H30A 0.9500 . ?
C31 C32 1.3900 . ?
C31 H31A 0.9500 . ?
C32 C33 1.3900 . ?
C32 H32A 0.9500 . ?
C33 C34 1.3900 . ?
C33 H33A 0.9500 . ?
C34 H34A 0.9500 . ?
C1A C2A 1.439(7) . ?
C3A C11A 1.451(6) . ?
C3A C4A 1.457(7) . ?
C4A C17A 1.464(5) . ?
C5A C23A 1.452(6) . ?
C5A C6A 1.493(7) . ?
C6A C29A 1.459(6) . ?
C7A C9A 1.367(8) . ?
C7A C8A 1.451(8) . ?
C9A C10A 1.427(9) . ?
C11A C12A 1.3900 . ?
C11A C16A 1.3900 . ?
C12A C13A 1.3900 . ?
C12A H12C 0.9500 . ?
C13A C14A 1.3900 . ?
C13A H13C 0.9500 . ?
C14A C15A 1.3900 . ?
C14A H14C 0.9500 . ?
C15A C16A 1.3900 . ?
C15A H15C 0.9500 . ?
C16A H16C 0.9500 . ?
C17A C18A 1.3900 . ?
C17A C22A 1.3900 . ?
C18A C19A 1.3900 . ?
C18A H18C 0.9500 . ?
C19A C20A 1.3900 . ?
C19A H19C 0.9500 . ?
C20A C21A 1.3900 . ?
C20A H20C 0.9500 . ?
C21A C22A 1.3900 . ?
C21A H21C 0.9500 . ?
C22A H22C 0.9500 . ?
C23A C24A 1.3900 . ?
C23A C28A 1.3900 . ?
C24A C25A 1.3900 . ?
C24A H24C 0.9500 . ?
C25A C26A 1.3900 . ?
C25A H25C 0.9500 . ?
C26A C27A 1.3900 . ?
C26A H26C 0.9500 . ?
C27A C28A 1.3900 . ?
C27A H27C 0.9500 . ?
C28A H28C 0.9500 . ?
C29A C30A 1.3900 . ?
C29A C34A 1.3900 . ?
C30A C31A 1.3900 . ?
C30A H30C 0.9500 . ?
C31A C32A 1.3900 . ?
C31A H31B 0.9500 . ?
C32A C33A 1.3900 . ?
C32A H32B 0.9500 . ?
C33A C34A 1.3900 . ?
C33A H33B 0.9500 . ?
C34A H34B 0.9500 . ?
C1S C2S 1.3900 . ?
C1S C6S 1.3900 . ?
C1S H1SA 0.9500 . ?
C2S C3S 1.3900 . ?
C2S H2SA 0.9500 . ?
C3S C4S 1.3900 . ?
C3S H3SA 0.9500 . ?
C4S C5S 1.3900 . ?
C4S H4SA 0.9500 . ?
C5S C6S 1.3900 . ?
C5S H5SA 0.9500 . ?
C6S H6SA 0.9500 . ?
C7S C8S 1.3900 . ?
C7S C12S 1.3900 . ?
C7S H7SA 0.9500 . ?
C8S C9S 1.3900 . ?
C8S H8SA 0.9500 . ?
C9S C10S 1.3900 . ?
C9S H9SA 0.9500 . ?
C10S C11S 1.3900 . ?
C10S H10A 0.9500 . ?
C11S C12S 1.3900 . ?
C11S H11A 0.9500 . ?
C12S H12B 0.9500 . ?
C13S C14S 1.3900 . ?
C13S C18S 1.3900 . ?
C13S H13B 0.9500 . ?
C14S C15S 1.3900 . ?
C14S H14B 0.9500 . ?
C15S C16S 1.3900 . ?
C15S H15B 0.9500 . ?
C16S C17S 1.3900 . ?
C16S H16B 0.9500 . ?
C17S C18S 1.3900 . ?
C17S H17A 0.9500 . ?
C18S H18B 0.9500 . ?
C19S C20S 1.3900 . ?
C19S C24S 1.3900 . ?
C19S H19B 0.9500 . ?
C20S C21S 1.3900 . ?
C20S H20B 0.9500 . ?
C21S C22S 1.3900 . ?
C21S H21B 0.9500 . ?
C22S C23S 1.3900 . ?
C22S H22B 0.9500 . ?
C23S C24S 1.3900 . ?
C23S H23A 0.9500 . ?
C24S H24B 0.9500 . ?
C25S C26S 1.3900 . ?
C25S C30S 1.3900 . ?
C25S H25B 0.9500 . ?
C26S C27S 1.3900 . ?
C26S H26B 0.9500 . ?
C27S C28S 1.3900 . ?
C27S H27B 0.9500 . ?
C28S C29S 1.3900 . ?
C28S H28B 0.9500 . ?
C29S C30S 1.3900 . ?
C29S H29A 0.9500 . ?
C30S H30B 0.9500 . ?

loop_
_geom_torsion_atom_site_label_1
_geom_torsion_atom_site_label_2
_geom_torsion_atom_site_label_3
_geom_torsion_atom_site_label_4
_geom_torsion
_geom_torsion_site_symmetry_1
_geom_torsion_site_symmetry_2
_geom_torsion_site_symmetry_3
_geom_torsion_site_symmetry_4
_geom_torsion_publ_flag
F1 B1 O1 N1 -173.9(4) . . . . ?
O5 B1 O1 N1 67.3(6) . . . . ?
O3 B1 O1 N1 -55.8(6) . . . . ?
F2 B2 O2 N2 -171.2(4) . . . . ?
O4 B2 O2 N2 69.0(6) . . . . ?
O6 B2 O2 N2 -54.5(6) . . . . ?
F1 B1 O3 N3 -171.6(5) . . . . ?
O5 B1 O3 N3 -50.3(6) . . . . ?
O1 B1 O3 N3 71.7(6) . . . . ?
F2 B2 O4 N4 -171.5(5) . . . . ?
O6 B2 O4 N4 68.7(6) . . . . ?
O2 B2 O4 N4 -52.7(6) . . . . ?
F1 B1 O5 N5 -171.5(4) . . . . ?
O3 B1 O5 N5 67.7(6) . . . . ?
O1 B1 O5 N5 -54.5(6) . . . . ?
F2 B2 O6 N6 -172.0(4) . . . . ?
O4 B2 O6 N6 -51.8(6) . . . . ?
O2 B2 O6 N6 71.9(6) . . . . ?
F1A B1A O1A N1A -173.2(4) . . . . ?
O5A B1A O1A N1A 67.7(6) . . . . ?
O3A B1A O1A N1A -57.4(6) . . . . ?
F2A B2A O2A N2A -171.6(4) . . . . ?
O4A B2A O2A N2A 69.5(6) . . . . ?
O6A B2A O2A N2A -55.1(6) . . . . ?
F1A B1A O3A N3A -173.1(4) . . . . ?
O5A B1A O3A N3A -54.4(6) . . . . ?
O1A B1A O3A N3A 71.6(6) . . . . ?
F2A B2A O4A N4A -172.6(4) . . . . ?
O6A B2A O4A N4A 69.4(6) . . . . ?
O2A B2A O4A N4A -53.7(6) . . . . ?
F1A B1A O5A N5A -171.4(4) . . . . ?
O1A B1A O5A N5A -54.0(6) . . . . ?
O3A B1A O5A N5A 71.1(6) . . . . ?
F2A B2A O6A N6A -171.5(4) . . . . ?
O4A B2A O6A N6A -53.5(6) . . . . ?
O2A B2A O6A N6A 72.0(5) . . . . ?
B1 O1 N1 C1 159.8(5) . . . . ?
B1 O1 N1 Fe1 -11.0(6) . . . . ?
N2 Fe1 N1 C1 -3.7(4) . . . . ?
N4 Fe1 N1 C1 -64.8(7) . . . . ?
N6 Fe1 N1 C1 76.1(5) . . . . ?
N3 Fe1 N1 C1 -122.5(4) . . . . ?
N5 Fe1 N1 C1 151.5(4) . . . . ?
N2 Fe1 N1 O1 166.8(4) . . . . ?
N4 Fe1 N1 O1 105.7(5) . . . . ?
N6 Fe1 N1 O1 -113.4(4) . . . . ?
N3 Fe1 N1 O1 48.1(4) . . . . ?
N5 Fe1 N1 O1 -37.9(4) . . . . ?
B2 O2 N2 C2 146.7(5) . . . . ?
B2 O2 N2 Fe1 -15.0(6) . . . . ?
N1 Fe1 N2 C2 8.4(4) . . . . ?
N4 Fe1 N2 C2 165.5(4) . . . . ?
N6 Fe1 N2 C2 -108.0(4) . . . . ?
N3 Fe1 N2 C2 89.4(4) . . . . ?
N5 Fe1 N2 C2 -50.9(7) . . . . ?
N1 Fe1 N2 O2 170.1(4) . . . . ?
N4 Fe1 N2 O2 -32.8(4) . . . . ?
N6 Fe1 N2 O2 53.6(4) . . . . ?
N3 Fe1 N2 O2 -108.9(4) . . . . ?
N5 Fe1 N2 O2 110.7(5) . . . . ?
B1 O3 N3 C3 147.1(5) . . . . ?
B1 O3 N3 Fe1 -17.6(6) . . . . ?
N1 Fe1 N3 C3 163.9(4) . . . . ?
N2 Fe1 N3 C3 88.0(4) . . . . ?
N4 Fe1 N3 C3 6.4(4) . . . . ?
N6 Fe1 N3 C3 -53.3(6) . . . . ?
N5 Fe1 N3 C3 -110.1(4) . . . . ?
N1 Fe1 N3 O3 -31.7(4) . . . . ?
N2 Fe1 N3 O3 -107.5(4) . . . . ?
N4 Fe1 N3 O3 170.8(4) . . . . ?
N6 Fe1 N3 O3 111.1(5) . . . . ?
N5 Fe1 N3 O3 54.4(4) . . . . ?
B2 O4 N4 C4 157.1(5) . . . . ?
B2 O4 N4 Fe1 -13.6(6) . . . . ?
N1 Fe1 N4 C4 -61.2(7) . . . . ?
N2 Fe1 N4 C4 -120.5(4) . . . . ?
N6 Fe1 N4 C4 153.7(4) . . . . ?
N3 Fe1 N4 C4 -1.9(4) . . . . ?
N5 Fe1 N4 C4 78.1(5) . . . . ?
N1 Fe1 N4 O4 109.3(5) . . . . ?
N2 Fe1 N4 O4 50.1(4) . . . . ?
N6 Fe1 N4 O4 -35.7(4) . . . . ?
N3 Fe1 N4 O4 168.7(4) . . . . ?
N5 Fe1 N4 O4 -111.4(4) . . . . ?
B1 O5 N5 C5 150.1(5) . . . . ?
B1 O5 N5 Fe1 -12.6(6) . . . . ?
N1 Fe1 N5 C5 -111.2(4) . . . . ?
N2 Fe1 N5 C5 -53.4(6) . . . . ?
N4 Fe1 N5 C5 85.7(4) . . . . ?
N6 Fe1 N5 C5 5.3(4) . . . . ?
N3 Fe1 N5 C5 161.2(4) . . . . ?
N1 Fe1 N5 O5 51.4(4) . . . . ?
N2 Fe1 N5 O5 109.1(5) . . . . ?
N4 Fe1 N5 O5 -111.8(4) . . . . ?
N6 Fe1 N5 O5 167.8(4) . . . . ?
N3 Fe1 N5 O5 -36.3(4) . . . . ?
B2 O6 N6 C6 152.7(5) . . . . ?
B2 O6 N6 Fe1 -16.4(6) . . . . ?
N1 Fe1 N6 C6 80.2(4) . . . . ?
N2 Fe1 N6 C6 155.7(4) . . . . ?
N4 Fe1 N6 C6 -116.0(4) . . . . ?
N3 Fe1 N6 C6 -58.1(6) . . . . ?
N5 Fe1 N6 C6 0.3(4) . . . . ?
N1 Fe1 N6 O6 -111.0(4) . . . . ?
N2 Fe1 N6 O6 -35.6(4) . . . . ?
N4 Fe1 N6 O6 52.7(4) . . . . ?
N3 Fe1 N6 O6 110.7(5) . . . . ?
N5 Fe1 N6 O6 169.0(4) . . . . ?
B1A O1A N1A C1A 160.6(5) . . . . ?
B1A O1A N1A Fe1A -10.1(6) . . . . ?
N3A Fe1A N1A C1A -121.8(4) . . . . ?
N2A Fe1A N1A C1A -3.7(4) . . . . ?
N6A Fe1A N1A C1A 76.4(5) . . . . ?
N4A Fe1A N1A C1A -66.5(7) . . . . ?
N5A Fe1A N1A C1A 151.3(4) . . . . ?
N3A Fe1A N1A O1A 48.8(4) . . . . ?
N2A Fe1A N1A O1A 166.9(4) . . . . ?
N6A Fe1A N1A O1A -113.0(4) . . . . ?
N4A Fe1A N1A O1A 104.1(5) . . . . ?
N5A Fe1A N1A O1A -38.1(4) . . . . ?
B2A O2A N2A C2A 146.5(5) . . . . ?
B2A O2A N2A Fe1A -14.5(6) . . . . ?
N3A Fe1A N2A C2A 90.0(4) . . . . ?
N6A Fe1A N2A C2A -107.6(4) . . . . ?
N1A Fe1A N2A C2A 9.0(4) . . . . ?
N4A Fe1A N2A C2A 166.1(4) . . . . ?
N5A Fe1A N2A C2A -50.4(7) . . . . ?
N3A Fe1A N2A O2A -109.2(4) . . . . ?
N6A Fe1A N2A O2A 53.1(4) . . . . ?
N1A Fe1A N2A O2A 169.7(4) . . . . ?
N4A Fe1A N2A O2A -33.2(4) . . . . ?
N5A Fe1A N2A O2A 110.4(5) . . . . ?
B1A O3A N3A C3A 147.2(5) . . . . ?
B1A O3A N3A Fe1A -14.9(6) . . . . ?
N2A Fe1A N3A C3A 89.4(5) . . . . ?
N6A Fe1A N3A C3A -50.9(6) . . . . ?
N1A Fe1A N3A C3A 165.8(4) . . . . ?
N4A Fe1A N3A C3A 7.3(4) . . . . ?
N5A Fe1A N3A C3A -108.9(4) . . . . ?
N2A Fe1A N3A O3A -109.5(4) . . . . ?
N6A Fe1A N3A O3A 110.2(5) . . . . ?
N1A Fe1A N3A O3A -33.1(4) . . . . ?
N4A Fe1A N3A O3A 168.5(4) . . . . ?
N5A Fe1A N3A O3A 52.3(4) . . . . ?
B2A O4A N4A C4A 155.3(5) . . . . ?
B2A O4A N4A Fe1A -13.0(6) . . . . ?
N3A Fe1A N4A C4A -0.7(4) . . . . ?
N2A Fe1A N4A C4A -118.6(4) . . . . ?
N6A Fe1A N4A C4A 155.5(5) . . . . ?
N1A Fe1A N4A C4A -57.7(7) . . . . ?
N5A Fe1A N4A C4A 80.1(5) . . . . ?
N3A Fe1A N4A O4A 167.3(4) . . . . ?
N2A Fe1A N4A O4A 49.4(4) . . . . ?
N6A Fe1A N4A O4A -36.4(4) . . . . ?
N1A Fe1A N4A O4A 110.4(5) . . . . ?
N5A Fe1A N4A O4A -111.9(4) . . . . ?
B1A O5A N5A C5A 150.3(5) . . . . ?
B1A O5A N5A Fe1A -15.2(5) . . . . ?
N3A Fe1A N5A C5A 160.3(4) . . . . ?
N2A Fe1A N5A C5A -54.4(6) . . . . ?
N6A Fe1A N5A C5A 4.5(4) . . . . ?
N1A Fe1A N5A C5A -112.4(4) . . . . ?
N4A Fe1A N5A C5A 84.7(4) . . . . ?
N3A Fe1A N5A O5A -34.9(4) . . . . ?
N2A Fe1A N5A O5A 110.4(5) . . . . ?
N6A Fe1A N5A O5A 169.2(4) . . . . ?
N1A Fe1A N5A O5A 52.3(4) . . . . ?
N4A Fe1A N5A O5A -110.5(4) . . . . ?
B2A O6A N6A C6A 153.6(5) . . . . ?
B2A O6A N6A Fe1A -15.8(6) . . . . ?
N3A Fe1A N6A C6A -59.1(6) . . . . ?
N2A Fe1A N6A C6A 155.7(4) . . . . ?
N1A Fe1A N6A C6A 79.6(4) . . . . ?
N4A Fe1A N6A C6A -115.7(4) . . . . ?
N5A Fe1A N6A C6A 0.6(4) . . . . ?
N3A Fe1A N6A O6A 109.7(5) . . . . ?
N2A Fe1A N6A O6A -35.4(4) . . . . ?
N1A Fe1A N6A O6A -111.5(4) . . . . ?
N4A Fe1A N6A O6A 53.1(4) . . . . ?
N5A Fe1A N6A O6A 169.4(4) . . . . ?
O1 N1 C1 C2 -172.4(4) . . . . ?
Fe1 N1 C1 C2 -1.1(6) . . . . ?
O1 N1 C1 S1 6.4(7) . . . . ?
Fe1 N1 C1 S1 177.8(3) . . . . ?
C9 S1 C1 N1 -162.3(5) . . . . ?
C9 S1 C1 C2 16.3(6) . . . . ?
O2 N2 C2 C1 -174.2(5) . . . . ?
Fe1 N2 C2 C1 -11.4(7) . . . . ?
O2 N2 C2 S2 4.2(7) . . . . ?
Fe1 N2 C2 S2 167.0(3) . . . . ?
N1 C1 C2 N2 7.8(7) . . . . ?
S1 C1 C2 N2 -170.9(4) . . . . ?
N1 C1 C2 S2 -170.5(4) . . . . ?
S1 C1 C2 S2 10.8(8) . . . . ?
C7 S2 C2 N2 152.5(5) . . . . ?
C7 S2 C2 C1 -29.3(6) . . . . ?
O3 N3 C3 C4 -174.7(4) . . . . ?
Fe1 N3 C3 C4 -9.2(6) . . . . ?
O3 N3 C3 C11 -0.8(8) . . . . ?
Fe1 N3 C3 C11 164.8(4) . . . . ?
O4 N4 C4 C3 -173.4(4) . . . . ?
Fe1 N4 C4 C3 -2.4(6) . . . . ?
O4 N4 C4 C17 7.8(8) . . . . ?
Fe1 N4 C4 C17 178.8(4) . . . . ?
N3 C3 C4 N4 7.2(7) . . . . ?
C11 C3 C4 N4 -167.1(5) . . . . ?
N3 C3 C4 C17 -174.0(5) . . . . ?
C11 C3 C4 C17 11.7(8) . . . . ?
O5 N5 C5 C6 -172.3(4) . . . . ?
Fe1 N5 C5 C6 -9.1(6) . . . . ?
O5 N5 C5 C23 9.0(7) . . . . ?
Fe1 N5 C5 C23 172.2(3) . . . . ?
O6 N6 C6 C29 4.1(7) . . . . ?
Fe1 N6 C6 C29 173.5(3) . . . . ?
O6 N6 C6 C5 -174.2(4) . . . . ?
Fe1 N6 C6 C5 -4.8(6) . . . . ?
N5 C5 C6 N6 8.6(6) . . . . ?
C23 C5 C6 N6 -172.7(4) . . . . ?
N5 C5 C6 C29 -169.7(5) . . . . ?
C23 C5 C6 C29 9.0(8) . . . . ?
C2 S2 C7 C9 24.2(7) . . . . ?
C2 S2 C7 C8 -154.1(5) . . . . ?
C9 C7 C8 N8 -143(16) . . . . ?
S2 C7 C8 N8 36(16) . . . . ?
C8 C7 C9 C10 -1.6(10) . . . . ?
S2 C7 C9 C10 -179.8(5) . . . . ?
C8 C7 C9 S1 -179.9(5) . . . . ?
S2 C7 C9 S1 1.9(11) . . . . ?
C1 S1 C9 C7 -22.9(7) . . . . ?
C1 S1 C9 C10 158.7(5) . . . . ?
C7 C9 C10 N7 101(28) . . . . ?
S1 C9 C10 N7 -81(28) . . . . ?
N3 C3 C11 C12 -128.2(5) . . . . ?
C4 C3 C11 C12 45.1(6) . . . . ?
N3 C3 C11 C16 54.9(6) . . . . ?
C4 C3 C11 C16 -131.8(4) . . . . ?
C16 C11 C12 C13 0.0 . . . . ?
C3 C11 C12 C13 -176.9(4) . . . . ?
C11 C12 C13 C14 0.0 . . . . ?
C12 C13 C14 C15 0.0 . . . . ?
C13 C14 C15 C16 0.0 . . . . ?
C14 C15 C16 C11 0.0 . . . . ?
C12 C11 C16 C15 0.0 . . . . ?
C3 C11 C16 C15 177.0(4) . . . . ?
N4 C4 C17 C18 47.9(6) . . . . ?
C3 C4 C17 C18 -130.7(5) . . . . ?
N4 C4 C17 C22 -136.7(5) . . . . ?
C3 C4 C17 C22 44.7(6) . . . . ?
C22 C17 C18 C19 0.0 . . . . ?
C4 C17 C18 C19 175.4(4) . . . . ?
C17 C18 C19 C20 0.0 . . . . ?
C18 C19 C20 C21 0.0 . . . . ?
C19 C20 C21 C22 0.0 . . . . ?
C20 C21 C22 C17 0.0 . . . . ?
C18 C17 C22 C21 0.0 . . . . ?
C4 C17 C22 C21 -175.3(4) . . . . ?
N5 C5 C23 C24 46.3(6) . . . . ?
C6 C5 C23 C24 -132.3(4) . . . . ?
N5 C5 C23 C28 -137.2(4) . . . . ?
C6 C5 C23 C28 44.3(6) . . . . ?
C28 C23 C24 C25 0.0 . . . . ?
C5 C23 C24 C25 176.5(4) . . . . ?
C23 C24 C25 C26 0.0 . . . . ?
C24 C25 C26 C27 0.0 . . . . ?
C25 C26 C27 C28 0.0 . . . . ?
C26 C27 C28 C23 0.0 . . . . ?
C24 C23 C28 C27 0.0 . . . . ?
C5 C23 C28 C27 -176.5(4) . . . . ?
N6 C6 C29 C30 43.4(6) . . . . ?
C5 C6 C29 C30 -138.6(4) . . . . ?
N6 C6 C29 C34 -135.0(4) . . . . ?
C5 C6 C29 C34 43.0(6) . . . . ?
C34 C29 C30 C31 0.0 . . . . ?
C6 C29 C30 C31 -178.3(4) . . . . ?
C29 C30 C31 C32 0.0 . . . . ?
C30 C31 C32 C33 0.0 . . . . ?
C31 C32 C33 C34 0.0 . . . . ?
C32 C33 C34 C29 0.0 . . . . ?
C30 C29 C34 C33 0.0 . . . . ?
C6 C29 C34 C33 178.4(4) . . . . ?
O1A N1A C1A C2A -172.9(4) . . . . ?
Fe1A N1A C1A C2A -1.4(6) . . . . ?
O1A N1A C1A S1A 7.2(7) . . . . ?
Fe1A N1A C1A S1A 178.7(3) . . . . ?
C7A S1A C1A N1A -163.0(5) . . . . ?
C7A S1A C1A C2A 17.1(6) . . . . ?
O2A N2A C2A C1A -174.1(4) . . . . ?
Fe1A N2A C2A C1A -11.9(6) . . . . ?
O2A N2A C2A S2A 4.6(7) . . . . ?
Fe1A N2A C2A S2A 166.7(3) . . . . ?
N1A C1A C2A N2A 8.5(7) . . . . ?
S1A C1A C2A N2A -171.7(4) . . . . ?
N1A C1A C2A S2A -170.2(4) . . . . ?
S1A C1A C2A S2A 9.7(8) . . . . ?
C9A S2A C2A N2A 151.7(5) . . . . ?
C9A S2A C2A C1A -29.8(6) . . . . ?
O3A N3A C3A C11A 1.6(8) . . . . ?
Fe1A N3A C3A C11A 164.5(4) . . . . ?
O3A N3A C3A C4A -174.5(4) . . . . ?
Fe1A N3A C3A C4A -11.6(6) . . . . ?
O4A N4A C4A C3A -173.6(4) . . . . ?
Fe1A N4A C4A C3A -5.1(6) . . . . ?
O4A N4A C4A C17A 10.1(8) . . . . ?
Fe1A N4A C4A C17A 178.6(4) . . . . ?
N3A C3A C4A N4A 10.1(7) . . . . ?
C11A C3A C4A N4A -166.2(5) . . . . ?
N3A C3A C4A C17A -173.5(5) . . . . ?
C11A C3A C4A C17A 10.2(8) . . . . ?
O5A N5A C5A C23A 6.3(7) . . . . ?
Fe1A N5A C5A C23A 171.9(3) . . . . ?
O5A N5A C5A C6A -173.4(4) . . . . ?
Fe1A N5A C5A C6A -7.7(6) . . . . ?
O6A N6A C6A C29A 2.3(7) . . . . ?
Fe1A N6A C6A C29A 171.9(3) . . . . ?
O6A N6A C6A C5A -174.2(4) . . . . ?
Fe1A N6A C6A C5A -4.5(6) . . . . ?
N5A C5A C6A N6A 7.4(6) . . . . ?
C23A C5A C6A N6A -172.3(4) . . . . ?
N5A C5A C6A C29A -169.0(4) . . . . ?
C23A C5A C6A C29A 11.3(8) . . . . ?
C1A S1A C7A C9A -22.4(7) . . . . ?
C1A S1A C7A C8A 156.5(5) . . . . ?
C9A C7A C8A N15 10(27) . . . . ?
S1A C7A C8A N15 -169(26) . . . . ?
C8A C7A C9A C10A 1.4(10) . . . . ?
S1A C7A C9A C10A -179.8(5) . . . . ?
C8A C7A C9A S2A -179.1(5) . . . . ?
S1A C7A C9A S2A -0.3(10) . . . . ?
C2A S2A C9A C7A 26.0(7) . . . . ?
C2A S2A C9A C10A -154.4(5) . . . . ?
C7A C9A C10A N16 -130(13) . . . . ?
S2A C9A C10A N16 50(14) . . . . ?
N3A C3A C11A C12A -129.4(5) . . . . ?
C4A C3A C11A C12A 46.2(6) . . . . ?
N3A C3A C11A C16A 53.5(7) . . . . ?
C4A C3A C11A C16A -130.9(4) . . . . ?
C16A C11A C12A C13A 0.0 . . . . ?
C3A C11A C12A C13A -177.1(4) . . . . ?
C11A C12A C13A C14A 0.0 . . . . ?
C12A C13A C14A C15A 0.0 . . . . ?
C13A C14A C15A C16A 0.0 . . . . ?
C14A C15A C16A C11A 0.0 . . . . ?
C12A C11A C16A C15A 0.0 . . . . ?
C3A C11A C16A C15A 177.1(4) . . . . ?
N4A C4A C17A C18A -137.6(5) . . . . ?
C3A C4A C17A C18A 46.5(6) . . . . ?
N4A C4A C17A C22A 46.3(6) . . . . ?
C3A C4A C17A C22A -129.6(5) . . . . ?
C22A C17A C18A C19A 0.0 . . . . ?
C4A C17A C18A C19A -176.0(4) . . . . ?
C17A C18A C19A C20A 0.0 . . . . ?
C18A C19A C20A C21A 0.0 . . . . ?
C19A C20A C21A C22A 0.0 . . . . ?
C20A C21A C22A C17A 0.0 . . . . ?
C18A C17A C22A C21A 0.0 . . . . ?
C4A C17A C22A C21A 176.1(4) . . . . ?
N5A C5A C23A C24A 48.0(6) . . . . ?
C6A C5A C23A C24A -132.3(4) . . . . ?
N5A C5A C23A C28A -136.1(4) . . . . ?
C6A C5A C23A C28A 43.6(6) . . . . ?
C28A C23A C24A C25A 0.0 . . . . ?
C5A C23A C24A C25A 176.0(4) . . . . ?
C23A C24A C25A C26A 0.0 . . . . ?
C24A C25A C26A C27A 0.0 . . . . ?
C25A C26A C27A C28A 0.0 . . . . ?
C26A C27A C28A C23A 0.0 . . . . ?
C24A C23A C28A C27A 0.0 . . . . ?
C5A C23A C28A C27A -175.9(4) . . . . ?
N6A C6A C29A C30A -134.5(5) . . . . ?
C5A C6A C29A C30A 41.4(6) . . . . ?
N6A C6A C29A C34A 45.4(6) . . . . ?
C5A C6A C29A C34A -138.7(4) . . . . ?
C34A C29A C30A C31A 0.0 . . . . ?
C6A C29A C30A C31A 179.9(4) . . . . ?
C29A C30A C31A C32A 0.0 . . . . ?
C30A C31A C32A C33A 0.0 . . . . ?
C31A C32A C33A C34A 0.0 . . . . ?
C32A C33A C34A C29A 0.0 . . . . ?
C30A C29A C34A C33A 0.0 . . . . ?
C6A C29A C34A C33A -179.9(4) . . . . ?
C6S C1S C2S C3S 0.0 . . . . ?
C1S C2S C3S C4S 0.0 . . . . ?
C2S C3S C4S C5S 0.0 . . . . ?
C3S C4S C5S C6S 0.0 . . . . ?
C4S C5S C6S C1S 0.0 . . . . ?
C2S C1S C6S C5S 0.0 . . . . ?
C12S C7S C8S C9S 0.0 . . . . ?
C7S C8S C9S C10S 0.0 . . . . ?
C8S C9S C10S C11S 0.0 . . . . ?
C9S C10S C11S C12S 0.0 . . . . ?
C10S C11S C12S C7S 0.0 . . . . ?
C8S C7S C12S C11S 0.0 . . . . ?
C18S C13S C14S C15S 0.0 . . . . ?
C13S C14S C15S C16S 0.0 . . . . ?
C14S C15S C16S C17S 0.0 . . . . ?
C15S C16S C17S C18S 0.0 . . . . ?
C16S C17S C18S C13S 0.0 . . . . ?
C14S C13S C18S C17S 0.0 . . . . ?
C24S C19S C20S C21S 0.0 . . . . ?
C19S C20S C21S C22S 0.0 . . . . ?
C20S C21S C22S C23S 0.0 . . . . ?
C21S C22S C23S C24S 0.0 . . . . ?
C22S C23S C24S C19S 0.0 . . . . ?
C20S C19S C24S C23S 0.0 . . . . ?
C30S C25S C26S C27S 0.0 . . . . ?
C25S C26S C27S C28S 0.0 . . . . ?
C26S C27S C28S C29S 0.0 . . . . ?
C27S C28S C29S C30S 0.0 . . . . ?
C28S C29S C30S C25S 0.0 . . . . ?
C26S C25S C30S C29S 0.0 . . . . ?
